data_7208923
loop_
_publ_author_name
'Qin, Xiao'
'Ni, Xin-Long'
'Hu, Jing-Xu'
'Chen, Kai'
'Zhang, Yun-Qian'
'Redshaw, Carl'
'Zhu, Qian-Jiang'
'Xue, Sai-Feng'
'Tao, Zhu'

_publ_section_title
;
 Macrocycle-based metal ion complexation: a study of the lanthanide
 contraction effect towards hexacyclohexanocucurbit[6]uil
;
_journal_issue 4
_journal_name_full CrystEngComm
_journal_page_first 738
_journal_paper_doi 10.1039/c2ce26225h
_journal_volume 15
_journal_year 2013
_chemical_formula_sum 'C60 H106 N27 O38 Y'
_chemical_formula_weight 1902.63
_chemical_name_systematic
;
?
;
_space_group_IT_number 2
_symmetry_cell_setting triclinic
_symmetry_space_group_name_Hall '-P 1'
_symmetry_space_group_name_H-M 'P -1'
_atom_sites_solution_hydrogens geom
_atom_sites_solution_primary direct
_atom_sites_solution_secondary difmap
_audit_creation_method SHELXL-97
_cell_angle_alpha 74.646(2)
_cell_angle_beta 89.345(2)
_cell_angle_gamma 63.329(2)
_cell_formula_units_Z 2
_cell_length_a 15.9003(8)
_cell_length_b 15.9406(8)
_cell_length_c 18.1921(9)
_cell_measurement_temperature 223(2)
_cell_volume 3942.3(4)
_computing_structure_refinement 'SHELXL-97 (Sheldrick, 1997)'
_diffrn_ambient_temperature 223(2)
_diffrn_measured_fraction_theta_full 0.987
_diffrn_measured_fraction_theta_max 0.987
_diffrn_measurement_device_type 'Bruker CCD Area Detector'
_diffrn_measurement_method '\f and \w scan'
_diffrn_radiation_monochromator graphite
_diffrn_radiation_source 'fine-focus sealed tube'
_diffrn_radiation_type MoK\a
_diffrn_radiation_wavelength 0.71073
_diffrn_reflns_av_R_equivalents 0.0618
_diffrn_reflns_av_sigmaI/netI 0.0715
_diffrn_reflns_limit_h_max 18
_diffrn_reflns_limit_h_min -18
_diffrn_reflns_limit_k_max 18
_diffrn_reflns_limit_k_min -18
_diffrn_reflns_limit_l_max 21
_diffrn_reflns_limit_l_min -21
_diffrn_reflns_number 40438
_diffrn_reflns_theta_full 25.00
_diffrn_reflns_theta_max 25.00
_diffrn_reflns_theta_min 1.17
_exptl_absorpt_coefficient_mu 0.853
_exptl_absorpt_correction_T_max 0.8685
_exptl_absorpt_correction_T_min 0.8279
_exptl_absorpt_correction_type multi-scan
_exptl_absorpt_process_details 'SADABS (Bruker, 2008)'
_exptl_crystal_colour colorless
_exptl_crystal_density_diffrn 1.603
_exptl_crystal_density_method 'not measured'
_exptl_crystal_description prism
_exptl_crystal_F_000 1996
_exptl_crystal_size_max 0.23
_exptl_crystal_size_mid 0.18
_exptl_crystal_size_min 0.17
_platon_squeeze_details
;
;
_refine_diff_density_max 1.045
_refine_diff_density_min -0.783
_refine_diff_density_rms 0.082
_refine_ls_extinction_method none
_refine_ls_goodness_of_fit_ref 1.064
_refine_ls_hydrogen_treatment constr
_refine_ls_matrix_type full
_refine_ls_number_parameters 1018
_refine_ls_number_reflns 13704
_refine_ls_number_restraints 0
_refine_ls_restrained_S_all 1.064
_refine_ls_R_factor_all 0.0817
_refine_ls_R_factor_gt 0.0585
_refine_ls_shift/su_max 0.003
_refine_ls_shift/su_mean 0.000
_refine_ls_structure_factor_coef Fsqd
_refine_ls_weighting_details 'calc w=1/[\s^2^(Fo^2^)+(0.1007P)^2^+0.0000P] where P=(Fo^2^+2Fc^2^)/3'
_refine_ls_weighting_scheme calc
_refine_ls_wR_factor_gt 0.1600
_refine_ls_wR_factor_ref 0.1734
_reflns_number_gt 9763
_reflns_number_total 13704
_reflns_threshold_expression >2sigma(I)
_cod_data_source_file c2ce26225h.txt
_cod_data_source_block a
_cod_depositor_comments
;
The following automatic conversions were performed:

'_exptl_absorpt_correction_type' value 'MULTI-SCAN' changed to
'multi-scan' according to
/home/saulius/struct/CIF-dictionaries/cif_core.dic dictionary named
'cif_core.dic' version 2.4.2 from 2011-04-26.

Automatic conversion script
Id: cif_fix_values 1891 2012-01-12 08:04:46Z andrius 
;
_cod_original_cell_volume 3942.3(3)
_cod_database_code 7208923

loop_
_symmetry_equiv_pos_as_xyz
'x, y, z'
'-x, -y, -z'

loop_
_atom_site_label
_atom_site_type_symbol
_atom_site_fract_x
_atom_site_fract_y
_atom_site_fract_z
_atom_site_U_iso_or_equiv
_atom_site_adp_type
_atom_site_occupancy
_atom_site_symmetry_multiplicity
_atom_site_calc_flag
_atom_site_refinement_flags
O1W O -0.2582(2) 1.0502(2) 1.28659(15) 0.0335(7) Uani 1 1 d .
O2W O -0.44014(19) 1.2246(2) 1.26684(16) 0.0352(7) Uani 1 1 d .
O3W O -0.1228(2) 1.1156(2) 1.27500(17) 0.0379(7) Uani 1 1 d .
O4W O -0.3955(2) 1.3797(2) 1.24620(15) 0.0327(7) Uani 1 1 d .
Y1 Y -0.28521(3) 1.21535(3) 1.26424(2) 0.02643(13) Uani 1 1 d .
C1 C -0.3118(3) 1.1832(3) 1.0832(2) 0.0197(8) Uani 1 1 d .
C2 C -0.3351(3) 1.1546(3) 0.9672(2) 0.0238(8) Uani 1 1 d .
C3 C -0.2395(3) 1.1600(3) 0.9726(2) 0.0251(9) Uani 1 1 d .
C4 C -0.3458(3) 1.2891(3) 0.8690(2) 0.0282(9) Uani 1 1 d .
C5 C -0.1548(3) 1.1750(3) 1.0843(2) 0.0232(8) Uani 1 1 d .
H5A H -0.0967 1.1308 1.0679 0.028 Uiso 1 1 calc R
H5B H -0.1506 1.1495 1.1402 0.028 Uiso 1 1 calc R
C6 C -0.1901(3) 1.2834(3) 0.8867(2) 0.0308(10) Uani 1 1 d .
H6A H -0.1276 1.2266 0.8933 0.037 Uiso 1 1 calc R
H6B H -0.2067 1.3192 0.8319 0.037 Uiso 1 1 calc R
C7 C -0.1999(3) 1.3320(3) 1.1105(2) 0.0207(8) Uani 1 1 d .
C8 C -0.1248(3) 1.3151(3) 1.0004(2) 0.0251(9) Uani 1 1 d .
C9 C -0.1415(3) 1.4135(3) 1.0140(2) 0.0227(8) Uani 1 1 d .
C10 C -0.2208(3) 1.4452(3) 0.8948(2) 0.0283(9) Uani 1 1 d .
C11 C -0.2113(3) 1.4841(3) 1.1270(2) 0.0246(9) Uani 1 1 d .
H11A H -0.2164 1.4526 1.1798 0.029 Uiso 1 1 calc R
H11B H -0.1565 1.4966 1.1287 0.029 Uiso 1 1 calc R
C12 C -0.2308(3) 1.5908(3) 0.9238(2) 0.0277(9) Uani 1 1 d .
H12A H -0.1770 1.6007 0.9368 0.033 Uiso 1 1 calc R
H12B H -0.2483 1.6179 0.8680 0.033 Uiso 1 1 calc R
C13 C -0.3714(3) 1.6017(3) 1.1392(2) 0.0252(9) Uani 1 1 d .
C14 C -0.3022(3) 1.6597(3) 1.0351(2) 0.0241(9) Uani 1 1 d .
C15 C -0.4040(3) 1.7431(3) 1.0375(2) 0.0262(9) Uani 1 1 d .
C16 C -0.3990(3) 1.7039(3) 0.9212(2) 0.0239(9) Uani 1 1 d .
C17 C -0.5201(3) 1.7477(3) 1.1373(2) 0.0283(9) Uani 1 1 d .
H17A H -0.5241 1.8110 1.1370 0.034 Uiso 1 1 calc R
H17B H -0.5118 1.7096 1.1911 0.034 Uiso 1 1 calc R
C18 C -0.5477(3) 1.8406(3) 0.9319(2) 0.0266(9) Uani 1 1 d .
H18A H -0.5509 1.8992 0.9421 0.032 Uiso 1 1 calc R
H18B H -0.5545 1.8530 0.8760 0.032 Uiso 1 1 calc R
C19 C -0.3180(3) 1.0539(3) 0.9621(3) 0.0381(11) Uani 1 1 d .
H19A H -0.2819 1.0035 1.0100 0.046 Uiso 1 1 calc R
H19B H -0.3790 1.0537 0.9553 0.046 Uiso 1 1 calc R
C20 C -0.2631(4) 1.0301(4) 0.8946(3) 0.0559(15) Uani 1 1 d .
H20A H -0.2437 0.9616 0.8975 0.067 Uiso 1 1 calc R
H20B H -0.3054 1.0713 0.8466 0.067 Uiso 1 1 calc R
C21 C -0.1758(4) 1.0458(4) 0.8924(3) 0.0504(13) Uani 1 1 d .
H21A H -0.1849 1.0996 0.8467 0.060 Uiso 1 1 calc R
H21B H -0.1209 0.9863 0.8882 0.060 Uiso 1 1 calc R
C22 C -0.1549(3) 1.0705(3) 0.9650(2) 0.0340(10) Uani 1 1 d .
H22A H -0.1410 1.0151 1.0107 0.041 Uiso 1 1 calc R
H22B H -0.0994 1.0824 0.9606 0.041 Uiso 1 1 calc R
C23 C -0.0199(3) 1.2486(3) 0.9965(2) 0.0310(10) Uani 1 1 d .
H23A H -0.0122 1.1857 0.9919 0.037 Uiso 1 1 calc R
H23B H 0.0008 1.2796 0.9510 0.037 Uiso 1 1 calc R
C24 C 0.0415(3) 1.2309(3) 1.0685(3) 0.0392(11) Uani 1 1 d .
H24A H 0.1083 1.2002 1.0602 0.047 Uiso 1 1 calc R
H24B H 0.0325 1.1847 1.1115 0.047 Uiso 1 1 calc R
C25 C 0.0189(3) 1.3244(3) 1.0902(3) 0.0361(10) Uani 1 1 d .
H25A H -0.0093 1.3220 1.1384 0.043 Uiso 1 1 calc R
H25B H 0.0780 1.3276 1.0988 0.043 Uiso 1 1 calc R
C26 C -0.0488(3) 1.4163(3) 1.0284(2) 0.0289(9) Uani 1 1 d .
H26A H -0.0196 1.4210 0.9808 0.035 Uiso 1 1 calc R
H26B H -0.0616 1.4744 1.0447 0.035 Uiso 1 1 calc R
C27 C -0.2251(3) 1.6879(3) 1.0462(2) 0.0326(10) Uani 1 1 d .
H27A H -0.2284 1.7384 1.0001 0.039 Uiso 1 1 calc R
H27B H -0.1629 1.6305 1.0532 0.039 Uiso 1 1 calc R
C28 C -0.2348(3) 1.7267(3) 1.1156(3) 0.0406(11) Uani 1 1 d .
H28A H -0.1870 1.7491 1.1179 0.049 Uiso 1 1 calc R
H28B H -0.2215 1.6728 1.1623 0.049 Uiso 1 1 calc R
C29 C -0.3330(3) 1.8112(4) 1.1143(3) 0.0440(12) Uani 1 1 d .
H29A H -0.3264 1.8696 1.1137 0.053 Uiso 1 1 calc R
H29B H -0.3596 1.7934 1.1612 0.053 Uiso 1 1 calc R
C30 C -0.4015(3) 1.8354(3) 1.0441(2) 0.0333(10) Uani 1 1 d .
H30A H -0.4653 1.8836 1.0489 0.040 Uiso 1 1 calc R
H30B H -0.3811 1.8645 0.9975 0.040 Uiso 1 1 calc R
C31 C -0.1727(3) 0.8688(3) 1.4885(2) 0.0228(8) Uani 1 1 d .
C32 C -0.1196(3) 0.7575(3) 1.6116(2) 0.0212(8) Uani 1 1 d .
C33 C -0.2064(3) 0.8557(3) 1.6161(2) 0.0219(8) Uani 1 1 d .
C34 C -0.0719(3) 0.8284(3) 1.6898(2) 0.0206(8) Uani 1 1 d .
C35 C -0.3111(3) 1.0097(3) 1.5059(2) 0.0235(8) Uani 1 1 d .
H35A H -0.3649 1.0034 1.5288 0.028 Uiso 1 1 calc R
H35B H -0.3226 1.0213 1.4504 0.028 Uiso 1 1 calc R
C36 C -0.2205(3) 0.9668(3) 1.7007(2) 0.0243(9) Uani 1 1 d .
H36A H -0.1834 0.9568 1.7477 0.029 Uiso 1 1 calc R
H36B H -0.2783 0.9626 1.7153 0.029 Uiso 1 1 calc R
C37 C -0.3101(3) 1.1678(3) 1.4601(2) 0.0210(8) Uani 1 1 d .
C38 C -0.3284(3) 1.1227(3) 1.59064(19) 0.0206(8) Uani 1 1 d .
C39 C -0.3327(3) 1.2267(3) 1.56720(19) 0.0212(8) Uani 1 1 d .
C40 C -0.2026(3) 1.1174(3) 1.6610(2) 0.0237(9) Uani 1 1 d .
C41 C -0.3364(3) 1.3368(3) 1.4348(2) 0.0209(8) Uani 1 1 d .
H41A H -0.3817 1.3909 1.4531 0.025 Uiso 1 1 calc R
H41B H -0.3629 1.3457 1.3833 0.025 Uiso 1 1 calc R
C42 C -0.2245(3) 1.2869(3) 1.6154(2) 0.0265(9) Uani 1 1 d .
H42A H -0.2831 1.3470 1.6122 0.032 Uiso 1 1 calc R
H42B H -0.1880 1.2669 1.6655 0.032 Uiso 1 1 calc R
C43 C -0.1918(3) 1.3154(3) 1.3751(2) 0.0204(8) Uani 1 1 d .
C44 C -0.2095(3) 1.3786(3) 1.4799(2) 0.0239(9) Uani 1 1 d .
C45 C -0.1196(3) 1.3771(3) 1.4432(2) 0.0216(8) Uani 1 1 d .
C46 C -0.0754(3) 1.2784(3) 1.5707(2) 0.0257(9) Uani 1 1 d .
C47 C -0.0532(3) 0.7017(3) 1.4946(2) 0.0262(9) Uani 1 1 d .
H47A H -0.0821 0.7213 1.4416 0.031 Uiso 1 1 calc R
H47B H -0.0533 0.6397 1.5217 0.031 Uiso 1 1 calc R
C48 C 0.0536(3) 0.6729(3) 1.6781(2) 0.0226(8) Uani 1 1 d .
H48A H 0.0832 0.6768 1.7232 0.027 Uiso 1 1 calc R
H48B H 0.0483 0.6119 1.6931 0.027 Uiso 1 1 calc R
C49 C -0.1361(3) 0.6690(3) 1.6459(2) 0.0282(9) Uani 1 1 d .
H49A H -0.1832 0.6700 1.6109 0.034 Uiso 1 1 calc R
H49B H -0.0767 0.6090 1.6507 0.034 Uiso 1 1 calc R
C50 C -0.1701(3) 0.6673(3) 1.7233(2) 0.0326(10) Uani 1 1 d .
H50A H -0.1212 0.6620 1.7592 0.039 Uiso 1 1 calc R
H50B H -0.1799 0.6093 1.7428 0.039 Uiso 1 1 calc R
C51 C -0.2621(3) 0.7588(3) 1.7203(3) 0.0391(11) Uani 1 1 d .
H51A H -0.3134 0.7406 1.7295 0.047 Uiso 1 1 calc R
H51B H -0.2556 0.7851 1.7617 0.047 Uiso 1 1 calc R
C52 C -0.2893(3) 0.8386(3) 1.6442(2) 0.0308(9) Uani 1 1 d .
H52A H -0.3143 0.8203 1.6055 0.037 Uiso 1 1 calc R
H52B H -0.3398 0.8999 1.6500 0.037 Uiso 1 1 calc R
C53 C -0.4209(3) 1.1264(3) 1.6171(2) 0.0289(9) Uani 1 1 d .
H53A H -0.4711 1.1632 1.5734 0.035 Uiso 1 1 calc R
H53B H -0.4134 1.0595 1.6349 0.035 Uiso 1 1 calc R
C54 C -0.4506(3) 1.1737(3) 1.6808(2) 0.0364(10) Uani 1 1 d .
H54A H -0.4125 1.1263 1.7292 0.044 Uiso 1 1 calc R
H54B H -0.5171 1.1900 1.6861 0.044 Uiso 1 1 calc R
C55 C -0.4394(3) 1.2679(3) 1.6679(2) 0.0346(10) Uani 1 1 d .
H55A H -0.4965 1.3191 1.6797 0.042 Uiso 1 1 calc R
H55B H -0.3853 1.2543 1.7027 0.042 Uiso 1 1 calc R
C56 C -0.4237(3) 1.3045(3) 1.5844(2) 0.0276(9) Uani 1 1 d .
H56A H -0.4775 1.3181 1.5493 0.033 Uiso 1 1 calc R
H56B H -0.4191 1.3655 1.5768 0.033 Uiso 1 1 calc R
C57 C -0.2804(3) 1.4813(3) 1.4824(2) 0.0286(9) Uani 1 1 d .
H57A H -0.3371 1.4795 1.5028 0.034 Uiso 1 1 calc R
H57B H -0.2521 1.5019 1.5172 0.034 Uiso 1 1 calc R
C58 C -0.3089(3) 1.5551(3) 1.4037(3) 0.0372(10) Uani 1 1 d .
H58A H -0.3439 1.6213 1.4092 0.045 Uiso 1 1 calc R
H58B H -0.3515 1.5444 1.3731 0.045 Uiso 1 1 calc R
C59 C -0.2236(3) 1.5487(3) 1.3606(2) 0.0371(10) Uani 1 1 d .
H59A H -0.2250 1.5247 1.3165 0.044 Uiso 1 1 calc R
H59B H -0.2286 1.6145 1.3409 0.044 Uiso 1 1 calc R
C60 C -0.1297(3) 1.4810(3) 1.4115(2) 0.0311(10) Uani 1 1 d .
H60A H -0.1264 1.5066 1.4542 0.037 Uiso 1 1 calc R
H60B H -0.0773 1.4788 1.3818 0.037 Uiso 1 1 calc R
N1 N -0.3731(2) 1.1737(2) 1.03858(16) 0.0221(7) Uani 1 1 d .
N2 N -0.2346(2) 1.1740(2) 1.04882(16) 0.0217(7) Uani 1 1 d .
N3 N -0.3904(2) 1.2344(2) 0.89974(17) 0.0251(7) Uani 1 1 d .
N4 N -0.2595(2) 1.2487(2) 0.91102(17) 0.0267(7) Uani 1 1 d .
N5 N -0.1596(2) 1.2713(2) 1.06616(17) 0.0236(7) Uani 1 1 d .
N6 N -0.1935(2) 1.4163(2) 1.08192(16) 0.0216(7) Uani 1 1 d .
N7 N -0.1839(2) 1.3468(2) 0.92842(17) 0.0241(7) Uani 1 1 d .
N8 N -0.2004(2) 1.4861(2) 0.94450(17) 0.0245(7) Uani 1 1 d .
N9 N -0.2955(2) 1.5770(2) 1.09874(17) 0.0231(7) Uani 1 1 d .
N10 N -0.4365(2) 1.6964(2) 1.10297(17) 0.0238(7) Uani 1 1 d .
N11 N -0.3101(2) 1.6451(2) 0.96075(17) 0.0249(7) Uani 1 1 d .
N12 N -0.4550(2) 1.7588(2) 0.96391(17) 0.0245(7) Uani 1 1 d .
N13 N -0.1111(2) 0.7757(2) 1.53075(17) 0.0247(7) Uani 1 1 d .
N14 N -0.2262(2) 0.9186(2) 1.53680(17) 0.0218(7) Uani 1 1 d .
N15 N -0.0420(2) 0.7561(2) 1.65576(17) 0.0213(7) Uani 1 1 d .
N16 N -0.1660(2) 0.8879(2) 1.66792(17) 0.0236(7) Uani 1 1 d .
N17 N -0.3078(2) 1.0946(2) 1.51925(16) 0.0208(7) Uani 1 1 d .
N18 N -0.3275(2) 1.2465(2) 1.48477(16) 0.0229(7) Uani 1 1 d .
N19 N -0.2475(2) 1.0654(2) 1.65063(16) 0.0216(7) Uani 1 1 d .
N20 N -0.2489(2) 1.2106(2) 1.61139(17) 0.0231(7) Uani 1 1 d .
N21 N -0.2474(2) 1.3431(2) 1.42930(17) 0.0226(7) Uani 1 1 d .
N22 N -0.1153(2) 1.3311(2) 1.38249(17) 0.0211(7) Uani 1 1 d .
N23 N -0.1702(2) 1.3082(2) 1.55574(17) 0.0236(7) Uani 1 1 d .
N24 N -0.0442(2) 1.3148(2) 1.50628(17) 0.0224(7) Uani 1 1 d .
O1 O -0.32535(18) 1.1970(2) 1.14741(14) 0.0255(6) Uani 1 1 d .
O2 O -0.23484(19) 1.3121(2) 1.16929(14) 0.0262(6) Uani 1 1 d .
O3 O -0.3788(2) 1.5488(2) 1.19902(15) 0.0307(6) Uani 1 1 d .
O4 O -0.3766(2) 1.3597(2) 0.81095(16) 0.0378(7) Uani 1 1 d .
O5 O -0.2651(2) 1.4908(2) 0.82997(14) 0.0326(7) Uani 1 1 d .
O6 O -0.4219(2) 1.7058(2) 0.85620(15) 0.0339(7) Uani 1 1 d .
O7 O -0.1780(2) 0.9013(2) 1.41866(14) 0.0341(7) Uani 1 1 d .
O8 O -0.30071(18) 1.16487(19) 1.39356(13) 0.0242(6) Uani 1 1 d .
O9 O -0.20749(18) 1.2829(2) 1.32561(14) 0.0264(6) Uani 1 1 d .
O10 O -0.02267(18) 0.8386(2) 1.73544(14) 0.0274(6) Uani 1 1 d .
O11 O -0.1345(2) 1.0870(2) 1.70918(16) 0.0376(7) Uani 1 1 d .
O12 O -0.0274(2) 1.2269(2) 1.63269(15) 0.0355(7) Uani 1 1 d .
N25 N -0.5658(4) 1.2811(4) 1.4148(3) 0.0614(12) Uani 1 1 d .
N26 N -0.4063(5) 0.9388(5) 1.8320(3) 0.0761(18) Uani 1 1 d .
N27 N 0.0111(3) 1.4403(3) 0.8042(2) 0.0401(9) Uani 1 1 d .
O13 O -0.5467(5) 1.3298(4) 1.3584(3) 0.124(2) Uani 1 1 d .
O14 O -0.6225(4) 1.3227(4) 1.4562(3) 0.1090(19) Uani 1 1 d .
O15 O -0.5270(3) 1.1935(4) 1.4297(3) 0.0850(14) Uani 1 1 d .
O16 O -0.4652(3) 0.9998(3) 1.8664(2) 0.0763(12) Uani 1 1 d .
O17 O -0.4218(4) 0.9450(4) 1.7695(3) 0.1100(18) Uani 1 1 d .
O18 O -0.3253(4) 0.8714(4) 1.8692(3) 0.1045(17) Uani 1 1 d .
O19 O -0.0298(3) 1.3905(3) 0.8195(2) 0.0798(13) Uani 1 1 d .
O20 O 0.0472(3) 1.4470(3) 0.7442(2) 0.0659(11) Uani 1 1 d .
O21 O 0.0142(3) 1.4860(3) 0.8475(2) 0.0747(12) Uani 1 1 d .

loop_
_atom_site_aniso_label
_atom_site_aniso_U_11
_atom_site_aniso_U_22
_atom_site_aniso_U_33
_atom_site_aniso_U_23
_atom_site_aniso_U_13
_atom_site_aniso_U_12
O1W 0.0417(18) 0.0252(16) 0.0269(15) -0.0039(12) -0.0021(13) -0.0116(14)
O2W 0.0288(16) 0.0443(19) 0.0305(15) -0.0057(14) -0.0022(12) -0.0179(15)
O3W 0.0310(17) 0.0398(19) 0.0445(18) -0.0115(15) 0.0039(14) -0.0180(15)
O4W 0.0357(17) 0.0271(16) 0.0316(15) -0.0041(13) 0.0023(13) -0.0138(14)
Y1 0.0305(2) 0.0308(3) 0.0200(2) -0.00567(17) 0.00225(16) -0.0167(2)
C1 0.023(2) 0.017(2) 0.0167(18) -0.0024(15) -0.0007(15) -0.0086(17)
C2 0.028(2) 0.021(2) 0.0202(19) -0.0039(16) -0.0012(16) -0.0101(18)
C3 0.033(2) 0.025(2) 0.0181(19) -0.0077(17) 0.0012(16) -0.0128(19)
C4 0.034(2) 0.031(3) 0.019(2) -0.0114(19) 0.0038(18) -0.012(2)
C5 0.024(2) 0.021(2) 0.0217(19) -0.0039(16) 0.0011(16) -0.0094(18)
C6 0.038(2) 0.038(3) 0.0161(19) -0.0068(18) 0.0051(17) -0.018(2)
C7 0.0187(19) 0.024(2) 0.0194(19) -0.0031(16) -0.0008(15) -0.0116(18)
C8 0.027(2) 0.030(2) 0.0190(19) -0.0035(17) 0.0072(16) -0.0162(19)
C9 0.024(2) 0.025(2) 0.0175(18) -0.0002(16) 0.0035(16) -0.0131(18)
C10 0.029(2) 0.035(3) 0.023(2) -0.0077(19) 0.0106(18) -0.018(2)
C11 0.027(2) 0.023(2) 0.0202(19) -0.0008(17) -0.0039(16) -0.0119(19)
C12 0.033(2) 0.029(2) 0.021(2) -0.0001(17) 0.0066(17) -0.018(2)
C13 0.028(2) 0.028(2) 0.025(2) -0.0105(19) 0.0022(17) -0.016(2)
C14 0.022(2) 0.025(2) 0.0222(19) -0.0009(17) 0.0002(16) -0.0116(18)
C15 0.031(2) 0.029(2) 0.0187(19) -0.0008(17) -0.0051(16) -0.018(2)
C16 0.033(2) 0.024(2) 0.0177(19) -0.0020(17) 0.0014(17) -0.017(2)
C17 0.033(2) 0.029(2) 0.0188(19) -0.0062(17) -0.0026(17) -0.011(2)
C18 0.030(2) 0.030(2) 0.0204(19) 0.0009(17) -0.0017(17) -0.019(2)
C19 0.039(3) 0.024(2) 0.043(3) -0.010(2) -0.012(2) -0.006(2)
C20 0.056(3) 0.044(3) 0.056(3) -0.034(3) -0.005(3) -0.002(3)
C21 0.068(4) 0.036(3) 0.040(3) -0.022(2) 0.008(2) -0.011(3)
C22 0.036(2) 0.028(2) 0.030(2) -0.0084(19) 0.0076(19) -0.008(2)
C23 0.025(2) 0.035(3) 0.030(2) -0.0054(19) 0.0087(18) -0.014(2)
C24 0.024(2) 0.040(3) 0.044(3) -0.002(2) 0.003(2) -0.013(2)
C25 0.028(2) 0.041(3) 0.040(2) -0.005(2) -0.0033(19) -0.020(2)
C26 0.029(2) 0.033(2) 0.029(2) -0.0073(19) 0.0053(18) -0.019(2)
C27 0.030(2) 0.033(3) 0.038(2) -0.005(2) -0.0029(19) -0.020(2)
C28 0.042(3) 0.032(3) 0.045(3) -0.006(2) -0.018(2) -0.016(2)
C29 0.049(3) 0.046(3) 0.045(3) -0.014(2) -0.007(2) -0.028(3)
C30 0.039(3) 0.024(2) 0.039(2) -0.0064(19) -0.007(2) -0.018(2)
C31 0.022(2) 0.024(2) 0.022(2) -0.0057(18) 0.0002(16) -0.0113(19)
C32 0.021(2) 0.026(2) 0.0174(18) -0.0046(16) 0.0015(15) -0.0120(18)
C33 0.022(2) 0.021(2) 0.0192(18) -0.0009(16) 0.0003(15) -0.0091(18)
C34 0.021(2) 0.021(2) 0.0175(18) -0.0007(16) 0.0013(16) -0.0103(18)
C35 0.025(2) 0.024(2) 0.0228(19) -0.0059(17) 0.0021(16) -0.0120(19)
C36 0.026(2) 0.025(2) 0.0150(18) -0.0035(16) 0.0012(16) -0.0072(19)
C37 0.0174(19) 0.023(2) 0.021(2) -0.0036(17) 0.0006(15) -0.0101(17)
C38 0.022(2) 0.023(2) 0.0152(18) -0.0048(16) 0.0021(15) -0.0087(18)
C39 0.024(2) 0.023(2) 0.0130(17) -0.0034(16) 0.0062(15) -0.0097(18)
C40 0.021(2) 0.027(2) 0.0214(19) -0.0103(17) 0.0073(17) -0.0073(18)
C41 0.020(2) 0.020(2) 0.0176(18) -0.0020(16) 0.0009(15) -0.0073(17)
C42 0.031(2) 0.034(2) 0.0188(19) -0.0116(18) 0.0070(17) -0.016(2)
C43 0.021(2) 0.017(2) 0.0170(18) -0.0015(16) -0.0027(15) -0.0052(17)
C44 0.025(2) 0.026(2) 0.0204(19) -0.0069(17) 0.0015(16) -0.0123(19)
C45 0.022(2) 0.020(2) 0.0212(19) -0.0050(16) 0.0035(16) -0.0083(18)
C46 0.031(2) 0.024(2) 0.024(2) -0.0088(18) -0.0017(18) -0.0130(19)
C47 0.027(2) 0.028(2) 0.023(2) -0.0076(18) -0.0016(17) -0.0129(19)
C48 0.021(2) 0.026(2) 0.0163(18) -0.0045(16) 0.0016(15) -0.0073(18)
C49 0.031(2) 0.023(2) 0.034(2) -0.0068(18) 0.0018(18) -0.015(2)
C50 0.035(2) 0.027(2) 0.030(2) 0.0003(18) 0.0059(18) -0.014(2)
C51 0.039(3) 0.036(3) 0.038(2) -0.002(2) 0.014(2) -0.017(2)
C52 0.024(2) 0.030(2) 0.035(2) -0.0045(19) 0.0046(18) -0.012(2)
C53 0.023(2) 0.033(2) 0.025(2) -0.0038(18) 0.0047(17) -0.012(2)
C54 0.028(2) 0.041(3) 0.031(2) -0.006(2) 0.0128(19) -0.011(2)
C55 0.029(2) 0.042(3) 0.023(2) -0.014(2) 0.0088(18) -0.005(2)
C56 0.028(2) 0.025(2) 0.022(2) -0.0061(17) 0.0054(17) -0.0072(19)
C57 0.027(2) 0.026(2) 0.035(2) -0.0144(19) 0.0093(18) -0.0098(19)
C58 0.031(2) 0.019(2) 0.047(3) -0.007(2) 0.000(2) -0.001(2)
C59 0.037(3) 0.023(2) 0.036(2) 0.001(2) 0.001(2) -0.007(2)
C60 0.035(2) 0.026(2) 0.035(2) -0.0064(19) 0.0094(19) -0.018(2)
N1 0.0275(18) 0.0265(19) 0.0171(15) -0.0076(14) 0.0042(13) -0.0158(16)
N2 0.0225(17) 0.0255(19) 0.0159(15) -0.0052(14) 0.0033(13) -0.0105(15)
N3 0.0291(18) 0.0254(19) 0.0182(16) -0.0043(14) -0.0004(14) -0.0114(16)
N4 0.0326(19) 0.032(2) 0.0154(15) -0.0032(14) 0.0001(14) -0.0163(17)
N5 0.0279(18) 0.0252(19) 0.0194(16) -0.0029(14) 0.0058(14) -0.0157(16)
N6 0.0262(18) 0.0230(18) 0.0180(15) -0.0034(14) 0.0035(13) -0.0147(15)
N7 0.0273(18) 0.0242(19) 0.0202(16) -0.0048(14) 0.0039(14) -0.0123(16)
N8 0.0268(18) 0.0275(19) 0.0184(16) -0.0038(14) 0.0025(13) -0.0134(16)
N9 0.0253(18) 0.0206(18) 0.0197(16) -0.0001(14) -0.0003(14) -0.0105(15)
N10 0.0245(18) 0.0258(19) 0.0176(16) -0.0046(14) 0.0006(13) -0.0096(16)
N11 0.0261(18) 0.0252(19) 0.0204(16) -0.0020(14) -0.0009(14) -0.0118(16)
N12 0.0246(18) 0.0257(19) 0.0210(16) 0.0003(14) -0.0063(14) -0.0133(16)
N13 0.0241(18) 0.026(2) 0.0194(16) -0.0035(14) 0.0012(14) -0.0097(16)
N14 0.0206(17) 0.0209(18) 0.0178(15) -0.0008(13) 0.0002(13) -0.0071(15)
N15 0.0170(16) 0.0236(18) 0.0218(16) -0.0064(14) 0.0002(13) -0.0083(15)
N16 0.0236(18) 0.0260(19) 0.0200(16) -0.0063(14) 0.0014(13) -0.0107(16)
N17 0.0237(17) 0.0220(18) 0.0170(15) -0.0048(13) 0.0031(13) -0.0114(15)
N18 0.0286(18) 0.0251(19) 0.0153(15) -0.0046(14) 0.0046(13) -0.0135(16)
N19 0.0235(17) 0.0228(18) 0.0157(15) -0.0029(13) 0.0019(13) -0.0098(15)
N20 0.0262(18) 0.0251(19) 0.0175(15) -0.0041(14) 0.0007(13) -0.0125(16)
N21 0.0241(17) 0.0273(19) 0.0189(16) -0.0078(14) 0.0021(13) -0.0133(15)
N22 0.0201(17) 0.0249(18) 0.0202(16) -0.0087(14) 0.0047(13) -0.0107(15)
N23 0.0280(18) 0.0291(19) 0.0166(15) -0.0053(14) 0.0036(13) -0.0163(16)
N24 0.0206(17) 0.0266(19) 0.0192(16) -0.0075(14) 0.0022(13) -0.0097(15)
O1 0.0305(15) 0.0337(16) 0.0160(13) -0.0071(12) 0.0050(11) -0.0182(14)
O2 0.0344(16) 0.0312(16) 0.0186(13) -0.0068(12) 0.0087(12) -0.0202(14)
O3 0.0407(17) 0.0255(16) 0.0210(14) 0.0009(12) 0.0057(12) -0.0152(14)
O4 0.0447(19) 0.0351(18) 0.0244(15) 0.0048(14) -0.0053(13) -0.0177(16)
O5 0.0382(17) 0.0342(17) 0.0191(14) -0.0007(13) -0.0014(13) -0.0153(15)
O6 0.0317(16) 0.0423(19) 0.0239(15) -0.0076(13) -0.0027(12) -0.0149(15)
O7 0.0379(17) 0.0320(17) 0.0179(14) -0.0019(12) 0.0000(12) -0.0066(14)
O8 0.0300(15) 0.0305(16) 0.0127(13) -0.0052(11) 0.0035(11) -0.0150(13)
O9 0.0276(15) 0.0328(16) 0.0214(13) -0.0109(12) 0.0031(11) -0.0146(14)
O10 0.0237(15) 0.0337(17) 0.0256(14) -0.0116(12) -0.0002(12) -0.0121(13)
O11 0.0376(18) 0.0412(19) 0.0304(16) -0.0052(14) -0.0100(14) -0.0176(15)
O12 0.0366(17) 0.0421(19) 0.0238(15) -0.0050(14) -0.0041(13) -0.0171(15)
N25 0.063(3) 0.060(4) 0.062(3) -0.025(3) 0.021(3) -0.026(3)
N26 0.147(6) 0.090(4) 0.043(3) -0.032(3) 0.036(4) -0.093(5)
N27 0.037(2) 0.044(2) 0.030(2) -0.0035(18) -0.0017(17) -0.015(2)
O13 0.190(6) 0.086(4) 0.119(4) -0.041(3) 0.094(5) -0.080(4)
O14 0.133(5) 0.090(4) 0.105(4) -0.061(3) 0.070(4) -0.037(3)
O15 0.088(3) 0.058(3) 0.091(3) -0.022(3) -0.010(3) -0.017(3)
O16 0.097(3) 0.077(3) 0.064(3) -0.032(2) 0.028(2) -0.042(3)
O17 0.147(5) 0.098(4) 0.063(3) -0.024(3) 0.019(3) -0.037(4)
O18 0.097(4) 0.097(4) 0.100(4) -0.019(3) -0.008(3) -0.034(3)
O19 0.093(3) 0.090(3) 0.077(3) -0.006(2) 0.020(2) -0.070(3)
O20 0.064(3) 0.074(3) 0.040(2) -0.0008(19) 0.0197(19) -0.025(2)
O21 0.065(3) 0.091(3) 0.064(3) -0.039(2) -0.009(2) -0.023(2)

loop_
_atom_type_symbol
_atom_type_description
_atom_type_scat_dispersion_real
_atom_type_scat_dispersion_imag
_atom_type_scat_source
C C 0.0033 0.0016 'International Tables Vol C Tables 4.2.6.8 and 6.1.1.4'
H H 0.0000 0.0000 'International Tables Vol C Tables 4.2.6.8 and 6.1.1.4'
N N 0.0061 0.0033 'International Tables Vol C Tables 4.2.6.8 and 6.1.1.4'
O O 0.0106 0.0060 'International Tables Vol C Tables 4.2.6.8 and 6.1.1.4'
Y Y -2.7962 3.5667 'International Tables Vol C Tables 4.2.6.8 and 6.1.1.4'

loop_
_geom_angle_atom_site_label_1
_geom_angle_atom_site_label_2
_geom_angle_atom_site_label_3
_geom_angle
_geom_angle_site_symmetry_1
_geom_angle_site_symmetry_3
O3W Y1 O8 96.56(10) . .
O3W Y1 O4W 140.72(10) . .
O8 Y1 O4W 94.73(9) . .
O3W Y1 O1 97.01(10) . .
O8 Y1 O1 138.31(9) . .
O4W Y1 O1 99.12(9) . .
O3W Y1 O2 76.92(10) . .
O8 Y1 O2 146.31(9) . .
O4W Y1 O2 72.99(9) . .
O1 Y1 O2 75.31(8) . .
O3W Y1 O1W 71.94(10) . .
O8 Y1 O1W 75.50(9) . .
O4W Y1 O1W 147.31(10) . .
O1 Y1 O1W 71.69(9) . .
O2 Y1 O1W 130.64(10) . .
O3W Y1 O2W 146.93(11) . .
O8 Y1 O2W 74.53(9) . .
O4W Y1 O2W 72.32(10) . .
O1 Y1 O2W 72.69(9) . .
O2 Y1 O2W 127.46(9) . .
O1W Y1 O2W 75.00(10) . .
O3W Y1 O9 72.46(10) . .
O8 Y1 O9 76.01(9) . .
O4W Y1 O9 74.07(9) . .
O1 Y1 O9 145.65(9) . .
O2 Y1 O9 70.49(8) . .
O1W Y1 O9 130.77(9) . .
O2W Y1 O9 132.61(9) . .
O1 C1 N2 125.1(3) . .
O1 C1 N1 124.5(3) . .
N2 C1 N1 110.4(3) . .
N3 C2 N1 112.3(3) . .
N3 C2 C19 113.7(3) . .
N1 C2 C19 112.3(3) . .
N3 C2 C3 103.6(3) . .
N1 C2 C3 103.1(3) . .
C19 C2 C3 111.1(3) . .
N4 C3 N2 111.9(3) . .
N4 C3 C22 113.7(3) . .
N2 C3 C22 112.2(3) . .
N4 C3 C2 102.0(3) . .
N2 C3 C2 102.3(3) . .
C22 C3 C2 113.8(3) . .
O4 C4 N4 125.9(4) . .
O4 C4 N3 125.6(4) . .
N4 C4 N3 108.4(3) . .
N2 C5 N5 113.9(3) . .
N2 C5 H5A 108.8 . .
N5 C5 H5A 108.8 . .
N2 C5 H5B 108.8 . .
N5 C5 H5B 108.8 . .
H5A C5 H5B 107.7 . .
N7 C6 N4 114.0(3) . .
N7 C6 H6A 108.8 . .
N4 C6 H6A 108.8 . .
N7 C6 H6B 108.8 . .
N4 C6 H6B 108.8 . .
H6A C6 H6B 107.7 . .
O2 C7 N6 125.1(3) . .
O2 C7 N5 124.8(3) . .
N6 C7 N5 110.1(3) . .
N7 C8 N5 113.3(3) . .
N7 C8 C23 112.4(3) . .
N5 C8 C23 111.7(3) . .
N7 C8 C9 103.2(3) . .
N5 C8 C9 103.1(3) . .
C23 C8 C9 112.5(3) . .
N8 C9 N6 112.6(3) . .
N8 C9 C26 113.3(3) . .
N6 C9 C26 112.0(3) . .
N8 C9 C8 103.0(3) . .
N6 C9 C8 103.1(3) . .
C26 C9 C8 112.1(3) . .
O5 C10 N7 126.3(4) . .
O5 C10 N8 124.9(4) . .
N7 C10 N8 108.8(3) . .
N9 C11 N6 114.9(3) . .
N9 C11 H11A 108.5 . .
N6 C11 H11A 108.5 . .
N9 C11 H11B 108.5 . .
N6 C11 H11B 108.5 . .
H11A C11 H11B 107.5 . .
N11 C12 N8 114.7(3) . .
N11 C12 H12A 108.6 . .
N8 C12 H12A 108.6 . .
N11 C12 H12B 108.6 . .
N8 C12 H12B 108.6 . .
H12A C12 H12B 107.6 . .
O3 C13 N9 125.7(4) . .
O3 C13 N10 126.0(4) . .
N9 C13 N10 108.2(3) . .
N11 C14 N9 112.4(3) . .
N11 C14 C27 113.6(3) . .
N9 C14 C27 112.4(3) . .
N11 C14 C15 103.3(3) . .
N9 C14 C15 102.0(3) . .
C27 C14 C15 112.2(3) . .
N10 C15 N12 112.3(3) . .
N10 C15 C30 113.6(3) . .
N12 C15 C30 112.8(3) . .
N10 C15 C14 103.1(3) . .
N12 C15 C14 101.9(3) . .
C30 C15 C14 112.1(3) . .
O6 C16 N12 126.4(4) . .
O6 C16 N11 124.2(4) . .
N12 C16 N11 109.4(3) . .
N10 C17 N3 115.7(3) . 2_487
N10 C17 H17A 108.4 . .
N3 C17 H17A 108.4 2_487 .
N10 C17 H17B 108.4 . .
N3 C17 H17B 108.4 2_487 .
H17A C17 H17B 107.4 . .
N1 C18 N12 114.8(3) 2_487 .
N1 C18 H18A 108.6 2_487 .
N12 C18 H18A 108.6 . .
N1 C18 H18B 108.6 2_487 .
N12 C18 H18B 108.6 . .
H18A C18 H18B 107.6 . .
C20 C19 C2 110.2(4) . .
C20 C19 H19A 109.6 . .
C2 C19 H19A 109.6 . .
C20 C19 H19B 109.6 . .
C2 C19 H19B 109.6 . .
H19A C19 H19B 108.1 . .
C21 C20 C19 113.7(4) . .
C21 C20 H20A 108.8 . .
C19 C20 H20A 108.8 . .
C21 C20 H20B 108.8 . .
C19 C20 H20B 108.8 . .
H20A C20 H20B 107.7 . .
C20 C21 C22 112.3(4) . .
C20 C21 H21A 109.1 . .
C22 C21 H21A 109.1 . .
C20 C21 H21B 109.1 . .
C22 C21 H21B 109.1 . .
H21A C21 H21B 107.9 . .
C3 C22 C21 109.2(4) . .
C3 C22 H22A 109.8 . .
C21 C22 H22A 109.8 . .
C3 C22 H22B 109.8 . .
C21 C22 H22B 109.8 . .
H22A C22 H22B 108.3 . .
C24 C23 C8 110.5(3) . .
C24 C23 H23A 109.6 . .
C8 C23 H23A 109.6 . .
C24 C23 H23B 109.6 . .
C8 C23 H23B 109.6 . .
H23A C23 H23B 108.1 . .
C23 C24 C25 113.5(4) . .
C23 C24 H24A 108.9 . .
C25 C24 H24A 108.9 . .
C23 C24 H24B 108.9 . .
C25 C24 H24B 108.9 . .
H24A C24 H24B 107.7 . .
C26 C25 C24 112.2(3) . .
C26 C25 H25A 109.2 . .
C24 C25 H25A 109.2 . .
C26 C25 H25B 109.2 . .
C24 C25 H25B 109.2 . .
H25A C25 H25B 107.9 . .
C25 C26 C9 110.3(3) . .
C25 C26 H26A 109.6 . .
C9 C26 H26A 109.6 . .
C25 C26 H26B 109.6 . .
C9 C26 H26B 109.6 . .
H26A C26 H26B 108.1 . .
C14 C27 C28 111.7(4) . .
C14 C27 H27A 109.3 . .
C28 C27 H27A 109.3 . .
C14 C27 H27B 109.3 . .
C28 C27 H27B 109.3 . .
H27A C27 H27B 107.9 . .
C27 C28 C29 113.8(3) . .
C27 C28 H28A 108.8 . .
C29 C28 H28A 108.8 . .
C27 C28 H28B 108.8 . .
C29 C28 H28B 108.8 . .
H28A C28 H28B 107.7 . .
C28 C29 C30 112.1(4) . .
C28 C29 H29A 109.2 . .
C30 C29 H29A 109.2 . .
C28 C29 H29B 109.2 . .
C30 C29 H29B 109.2 . .
H29A C29 H29B 107.9 . .
C15 C30 C29 110.7(3) . .
C15 C30 H30A 109.5 . .
C29 C30 H30A 109.5 . .
C15 C30 H30B 109.5 . .
C29 C30 H30B 109.5 . .
H30A C30 H30B 108.1 . .
O7 C31 N13 124.8(4) . .
O7 C31 N14 126.4(4) . .
N13 C31 N14 108.8(3) . .
N13 C32 N15 112.6(3) . .
N13 C32 C49 113.6(3) . .
N15 C32 C49 112.9(3) . .
N13 C32 C33 103.2(3) . .
N15 C32 C33 101.7(3) . .
C49 C32 C33 111.7(3) . .
N16 C33 N14 111.7(3) . .
N16 C33 C52 113.9(3) . .
N14 C33 C52 113.6(3) . .
N16 C33 C32 102.9(3) . .
N14 C33 C32 102.2(3) . .
C52 C33 C32 111.4(3) . .
O10 C34 N15 126.0(3) . .
O10 C34 N16 124.4(4) . .
N15 C34 N16 109.5(3) . .
N14 C35 N17 114.1(3) . .
N14 C35 H35A 108.7 . .
N17 C35 H35A 108.7 . .
N14 C35 H35B 108.7 . .
N17 C35 H35B 108.7 . .
H35A C35 H35B 107.6 . .
N16 C36 N19 115.4(3) . .
N16 C36 H36A 108.4 . .
N19 C36 H36A 108.4 . .
N16 C36 H36B 108.4 . .
N19 C36 H36B 108.4 . .
H36A C36 H36B 107.5 . .
O8 C37 N17 125.4(3) . .
O8 C37 N18 125.1(3) . .
N17 C37 N18 109.5(3) . .
N19 C38 N17 112.2(3) . .
N19 C38 C53 113.7(3) . .
N17 C38 C53 113.3(3) . .
N19 C38 C39 102.8(3) . .
N17 C38 C39 101.8(3) . .
C53 C38 C39 111.9(3) . .
N20 C39 N18 113.7(3) . .
N20 C39 C56 112.7(3) . .
N18 C39 C56 111.1(3) . .
N20 C39 C38 103.1(3) . .
N18 C39 C38 103.0(3) . .
C56 C39 C38 112.5(3) . .
O11 C40 N19 125.3(4) . .
O11 C40 N20 125.8(4) . .
N19 C40 N20 108.9(3) . .
N18 C41 N21 114.4(3) . .
N18 C41 H41A 108.6 . .
N21 C41 H41A 108.6 . .
N18 C41 H41B 108.6 . .
N21 C41 H41B 108.6 . .
H41A C41 H41B 107.6 . .
N23 C42 N20 114.0(3) . .
N23 C42 H42A 108.8 . .
N20 C42 H42A 108.8 . .
N23 C42 H42B 108.8 . .
N20 C42 H42B 108.8 . .
H42A C42 H42B 107.6 . .
O9 C43 N21 126.1(3) . .
O9 C43 N22 124.8(3) . .
N21 C43 N22 109.1(3) . .
N23 C44 N21 112.6(3) . .
N23 C44 C57 113.4(3) . .
N21 C44 C57 112.1(3) . .
N23 C44 C45 103.2(3) . .
N21 C44 C45 102.6(3) . .
C57 C44 C45 112.1(3) . .
N24 C45 N22 113.0(3) . .
N24 C45 C60 113.6(3) . .
N22 C45 C60 112.3(3) . .
N24 C45 C44 102.7(3) . .
N22 C45 C44 102.6(3) . .
C60 C45 C44 111.6(3) . .
O12 C46 N24 126.1(4) . .
O12 C46 N23 124.6(4) . .
N24 C46 N23 109.2(3) . .
N13 C47 N24 114.0(3) . 2_578
N13 C47 H47A 108.7 . .
N24 C47 H47A 108.7 2_578 .
N13 C47 H47B 108.7 . .
N24 C47 H47B 108.7 2_578 .
H47A C47 H47B 107.6 . .
N22 C48 N15 113.8(3) 2_578 .
N22 C48 H48A 108.8 2_578 .
N15 C48 H48A 108.8 . .
N22 C48 H48B 108.8 2_578 .
N15 C48 H48B 108.8 . .
H48A C48 H48B 107.7 . .
C50 C49 C32 112.3(3) . .
C50 C49 H49A 109.1 . .
C32 C49 H49A 109.1 . .
C50 C49 H49B 109.1 . .
C32 C49 H49B 109.1 . .
H49A C49 H49B 107.9 . .
C49 C50 C51 112.1(3) . .
C49 C50 H50A 109.2 . .
C51 C50 H50A 109.2 . .
C49 C50 H50B 109.2 . .
C51 C50 H50B 109.2 . .
H50A C50 H50B 107.9 . .
C52 C51 C50 113.3(3) . .
C52 C51 H51A 108.9 . .
C50 C51 H51A 108.9 . .
C52 C51 H51B 108.9 . .
C50 C51 H51B 108.9 . .
H51A C51 H51B 107.7 . .
C33 C52 C51 112.8(3) . .
C33 C52 H52A 109.0 . .
C51 C52 H52A 109.0 . .
C33 C52 H52B 109.0 . .
C51 C52 H52B 109.0 . .
H52A C52 H52B 107.8 . .
C54 C53 C38 112.5(3) . .
C54 C53 H53A 109.1 . .
C38 C53 H53A 109.1 . .
C54 C53 H53B 109.1 . .
C38 C53 H53B 109.1 . .
H53A C53 H53B 107.8 . .
C53 C54 C55 113.7(3) . .
C53 C54 H54A 108.8 . .
C55 C54 H54A 108.8 . .
C53 C54 H54B 108.8 . .
C55 C54 H54B 108.8 . .
H54A C54 H54B 107.7 . .
C56 C55 C54 111.0(3) . .
C56 C55 H55A 109.4 . .
C54 C55 H55A 109.4 . .
C56 C55 H55B 109.4 . .
C54 C55 H55B 109.4 . .
H55A C55 H55B 108.0 . .
C39 C56 C55 109.4(3) . .
C39 C56 H56A 109.8 . .
C55 C56 H56A 109.8 . .
C39 C56 H56B 109.8 . .
C55 C56 H56B 109.8 . .
H56A C56 H56B 108.2 . .
C58 C57 C44 111.7(3) . .
C58 C57 H57A 109.3 . .
C44 C57 H57A 109.3 . .
C58 C57 H57B 109.3 . .
C44 C57 H57B 109.3 . .
H57A C57 H57B 107.9 . .
C57 C58 C59 112.9(3) . .
C57 C58 H58A 109.0 . .
C59 C58 H58A 109.0 . .
C57 C58 H58B 109.0 . .
C59 C58 H58B 109.0 . .
H58A C58 H58B 107.8 . .
C60 C59 C58 112.2(3) . .
C60 C59 H59A 109.2 . .
C58 C59 H59A 109.2 . .
C60 C59 H59B 109.2 . .
C58 C59 H59B 109.2 . .
H59A C59 H59B 107.9 . .
C59 C60 C45 110.4(3) . .
C59 C60 H60A 109.6 . .
C45 C60 H60A 109.6 . .
C59 C60 H60B 109.6 . .
C45 C60 H60B 109.6 . .
H60A C60 H60B 108.1 . .
C1 N1 C18 122.0(3) . 2_487
C1 N1 C2 111.4(3) . .
C18 N1 C2 124.9(3) 2_487 .
C1 N2 C5 123.0(3) . .
C1 N2 C3 112.7(3) . .
C5 N2 C3 124.2(3) . .
C4 N3 C2 112.5(3) . .
C4 N3 C17 121.7(3) . 2_487
C2 N3 C17 125.6(3) . 2_487
C4 N4 C3 113.2(3) . .
C4 N4 C6 121.4(3) . .
C3 N4 C6 124.6(3) . .
C7 N5 C5 121.9(3) . .
C7 N5 C8 112.3(3) . .
C5 N5 C8 125.8(3) . .
C7 N6 C11 121.3(3) . .
C7 N6 C9 111.1(3) . .
C11 N6 C9 125.3(3) . .
C10 N7 C6 120.8(3) . .
C10 N7 C8 112.0(3) . .
C6 N7 C8 126.1(3) . .
C10 N8 C9 112.4(3) . .
C10 N8 C12 121.0(3) . .
C9 N8 C12 126.4(3) . .
C13 N9 C11 121.0(3) . .
C13 N9 C14 113.1(3) . .
C11 N9 C14 124.8(3) . .
C13 N10 C15 113.3(3) . .
C13 N10 C17 121.2(3) . .
C15 N10 C17 124.4(3) . .
C16 N11 C14 112.5(3) . .
C16 N11 C12 121.3(3) . .
C14 N11 C12 125.0(3) . .
C16 N12 C18 121.8(3) . .
C16 N12 C15 112.8(3) . .
C18 N12 C15 123.7(3) . .
C31 N13 C32 113.1(3) . .
C31 N13 C47 121.6(3) . .
C32 N13 C47 124.9(3) . .
C31 N14 C35 119.9(3) . .
C31 N14 C33 112.2(3) . .
C35 N14 C33 124.6(3) . .
C34 N15 C48 120.9(3) . .
C34 N15 C32 113.0(3) . .
C48 N15 C32 124.4(3) . .
C34 N16 C36 122.4(3) . .
C34 N16 C33 112.4(3) . .
C36 N16 C33 124.7(3) . .
C37 N17 C35 120.9(3) . .
C37 N17 C38 112.8(3) . .
C35 N17 C38 124.2(3) . .
C37 N18 C41 122.8(3) . .
C37 N18 C39 112.3(3) . .
C41 N18 C39 124.8(3) . .
C40 N19 C38 112.5(3) . .
C40 N19 C36 121.5(3) . .
C38 N19 C36 125.7(3) . .
C40 N20 C39 112.4(3) . .
C40 N20 C42 121.6(3) . .
C39 N20 C42 125.0(3) . .
C43 N21 C44 113.1(3) . .
C43 N21 C41 121.8(3) . .
C44 N21 C41 125.1(3) . .
C43 N22 C48 120.6(3) . 2_578
C43 N22 C45 112.3(3) . .
C48 N22 C45 125.0(3) 2_578 .
C46 N23 C42 121.6(3) . .
C46 N23 C44 111.5(3) . .
C42 N23 C44 125.6(3) . .
C46 N24 C45 112.7(3) . .
C46 N24 C47 121.8(3) . 2_578
C45 N24 C47 125.2(3) . 2_578
C1 O1 Y1 155.4(2) . .
C7 O2 Y1 155.8(3) . .
C37 O8 Y1 158.6(2) . .
C43 O9 Y1 156.1(2) . .
O15 N25 O14 120.8(6) . .
O15 N25 O13 119.1(6) . .
O14 N25 O13 120.1(6) . .
O17 N26 O18 118.3(7) . .
O17 N26 O16 122.6(8) . .
O18 N26 O16 119.0(5) . .
O19 N27 O21 119.9(4) . .
O19 N27 O20 120.2(4) . .
O21 N27 O20 119.8(4) . .

loop_
_geom_bond_atom_site_label_1
_geom_bond_atom_site_label_2
_geom_bond_distance
_geom_bond_site_symmetry_2
O1W Y1 2.388(3) .
O2W Y1 2.401(3) .
O3W Y1 2.323(3) .
O4W Y1 2.341(3) .
Y1 O8 2.325(2) .
Y1 O1 2.353(2) .
Y1 O2 2.381(2) .
Y1 O9 2.407(2) .
C1 O1 1.243(4) .
C1 N2 1.338(5) .
C1 N1 1.360(4) .
C2 N3 1.446(5) .
C2 N1 1.473(5) .
C2 C19 1.532(6) .
C2 C3 1.567(5) .
C3 N4 1.457(5) .
C3 N2 1.469(5) .
C3 C22 1.497(6) .
C4 O4 1.229(5) .
C4 N4 1.362(5) .
C4 N3 1.366(5) .
C5 N2 1.439(5) .
C5 N5 1.448(5) .
C5 H5A 0.9800 .
C5 H5B 0.9800 .
C6 N7 1.450(5) .
C6 N4 1.458(5) .
C6 H6A 0.9800 .
C6 H6B 0.9800 .
C7 O2 1.232(4) .
C7 N6 1.356(5) .
C7 N5 1.357(5) .
C8 N7 1.450(5) .
C8 N5 1.454(5) .
C8 C23 1.537(6) .
C8 C9 1.556(6) .
C9 N8 1.448(5) .
C9 N6 1.477(5) .
C9 C26 1.523(5) .
C10 O5 1.233(5) .
C10 N7 1.362(5) .
C10 N8 1.363(5) .
C11 N9 1.443(5) .
C11 N6 1.452(5) .
C11 H11A 0.9800 .
C11 H11B 0.9800 .
C12 N11 1.450(5) .
C12 N8 1.451(5) .
C12 H12A 0.9800 .
C12 H12B 0.9800 .
C13 O3 1.228(5) .
C13 N9 1.364(5) .
C13 N10 1.367(5) .
C14 N11 1.448(5) .
C14 N9 1.470(5) .
C14 C27 1.515(5) .
C14 C15 1.577(6) .
C15 N10 1.449(5) .
C15 N12 1.475(4) .
C15 C30 1.527(5) .
C16 O6 1.231(4) .
C16 N12 1.344(5) .
C16 N11 1.367(5) .
C17 N10 1.450(5) .
C17 N3 1.454(5) 2_487
C17 H17A 0.9800 .
C17 H17B 0.9800 .
C18 N1 1.449(5) 2_487
C18 N12 1.451(5) .
C18 H18A 0.9800 .
C18 H18B 0.9800 .
C19 C20 1.529(7) .
C19 H19A 0.9800 .
C19 H19B 0.9800 .
C20 C21 1.516(8) .
C20 H20A 0.9800 .
C20 H20B 0.9800 .
C21 C22 1.553(6) .
C21 H21A 0.9800 .
C21 H21B 0.9800 .
C22 H22A 0.9800 .
C22 H22B 0.9800 .
C23 C24 1.527(6) .
C23 H23A 0.9800 .
C23 H23B 0.9800 .
C24 C25 1.529(6) .
C24 H24A 0.9800 .
C24 H24B 0.9800 .
C25 C26 1.519(6) .
C25 H25A 0.9800 .
C25 H25B 0.9800 .
C26 H26A 0.9800 .
C26 H26B 0.9800 .
C27 C28 1.522(6) .
C27 H27A 0.9800 .
C27 H27B 0.9800 .
C28 C29 1.532(7) .
C28 H28A 0.9800 .
C28 H28B 0.9800 .
C29 C30 1.536(6) .
C29 H29A 0.9800 .
C29 H29B 0.9800 .
C30 H30A 0.9800 .
C30 H30B 0.9800 .
C31 O7 1.226(4) .
C31 N13 1.364(5) .
C31 N14 1.368(5) .
C32 N13 1.439(5) .
C32 N15 1.469(4) .
C32 C49 1.519(5) .
C32 C33 1.576(5) .
C33 N16 1.460(5) .
C33 N14 1.466(5) .
C33 C52 1.518(5) .
C34 O10 1.237(4) .
C34 N15 1.346(5) .
C34 N16 1.356(5) .
C35 N14 1.440(5) .
C35 N17 1.462(5) .
C35 H35A 0.9800 .
C35 H35B 0.9800 .
C36 N16 1.447(5) .
C36 N19 1.459(5) .
C36 H36A 0.9800 .
C36 H36B 0.9800 .
C37 O8 1.229(4) .
C37 N17 1.348(5) .
C37 N18 1.354(5) .
C38 N19 1.459(5) .
C38 N17 1.470(4) .
C38 C53 1.522(5) .
C38 C39 1.569(5) .
C39 N20 1.448(5) .
C39 N18 1.458(4) .
C39 C56 1.521(5) .
C40 O11 1.226(4) .
C40 N19 1.361(5) .
C40 N20 1.374(5) .
C41 N18 1.431(5) .
C41 N21 1.462(5) .
C41 H41A 0.9800 .
C41 H41B 0.9800 .
C42 N23 1.446(5) .
C42 N20 1.450(5) .
C42 H42A 0.9800 .
C42 H42B 0.9800 .
C43 O9 1.229(4) .
C43 N21 1.345(5) .
C43 N22 1.362(5) .
C44 N23 1.457(5) .
C44 N21 1.458(4) .
C44 C57 1.528(6) .
C44 C45 1.564(5) .
C45 N24 1.449(5) .
C45 N22 1.464(5) .
C45 C60 1.537(5) .
C46 O12 1.223(5) .
C46 N24 1.357(5) .
C46 N23 1.366(5) .
C47 N13 1.447(5) .
C47 N24 1.451(5) 2_578
C47 H47A 0.9800 .
C47 H47B 0.9800 .
C48 N22 1.463(5) 2_578
C48 N15 1.467(5) .
C48 H48A 0.9800 .
C48 H48B 0.9800 .
C49 C50 1.502(6) .
C49 H49A 0.9800 .
C49 H49B 0.9800 .
C50 C51 1.522(6) .
C50 H50A 0.9800 .
C50 H50B 0.9800 .
C51 C52 1.519(6) .
C51 H51A 0.9800 .
C51 H51B 0.9800 .
C52 H52A 0.9800 .
C52 H52B 0.9800 .
C53 C54 1.506(6) .
C53 H53A 0.9800 .
C53 H53B 0.9800 .
C54 C55 1.546(6) .
C54 H54A 0.9800 .
C54 H54B 0.9800 .
C55 C56 1.537(5) .
C55 H55A 0.9800 .
C55 H55B 0.9800 .
C56 H56A 0.9800 .
C56 H56B 0.9800 .
C57 C58 1.512(6) .
C57 H57A 0.9800 .
C57 H57B 0.9800 .
C58 C59 1.536(6) .
C58 H58A 0.9800 .
C58 H58B 0.9800 .
C59 C60 1.519(6) .
C59 H59A 0.9800 .
C59 H59B 0.9800 .
C60 H60A 0.9800 .
C60 H60B 0.9800 .
N1 C18 1.449(5) 2_487
N3 C17 1.454(5) 2_487
N22 C48 1.463(5) 2_578
N24 C47 1.451(5) 2_578
N25 O15 1.198(6) .
N25 O14 1.237(6) .
N25 O13 1.237(6) .
N26 O17 1.135(6) .
N26 O18 1.289(8) .
N26 O16 1.306(7) .
N27 O19 1.214(5) .
N27 O21 1.221(5) .
N27 O20 1.229(5) .

loop_
_platon_squeeze_void_nr
_platon_squeeze_void_average_x
_platon_squeeze_void_average_y
_platon_squeeze_void_average_z
_platon_squeeze_void_volume
_platon_squeeze_void_count_electrons
_platon_squeeze_void_content
1 0.000 0.000 0.500 108 22 ' '
2 0.225 0.126 0.720 206 71 ' '
3 -0.224 0.873 0.280 204 71 ' '
4 0.161 0.542 0.347 58 20 ' '
5 0.500 0.500 0.000 116 29 ' '
6 0.469 0.515 0.343 17 9 ' '
7 0.541 0.484 0.659 18 9 ' '
8 0.846 0.457 0.652 57 19 ' '
